data_1506037
loop_
_publ_author_name
'McCubbin, J. Adam'
'Maddess, Matthew L.'
'Lautens, Mark'

_publ_section_title
;
 Total synthesis of cryptophycin analogues via a scaffold approach.
;
_journal_issue 14
_journal_name_full 'Organic letters'
_journal_page_first 2993
_journal_page_last 2996
_journal_paper_doi 10.1021/ol0609356
_journal_volume 8
_journal_year 2006
_chemical_absolute_configuration rmad
_chemical_formula_moiety 'C35 H41 Cl N2 O7, 0.65(C H Cl3), 0.35(C5 H12)'
_chemical_formula_sum 'C37.4 H45.85 Cl2.95 N2 O7'
_chemical_formula_weight 739.99
_chemical_name_systematic
; 
 ? 
;
_space_group_IT_number 19
_symmetry_cell_setting orthorhombic
_symmetry_space_group_name_Hall 'P 2ac 2ab'
_symmetry_space_group_name_H-M 'P 21 21 21'
_atom_sites_solution_hydrogens geom
_atom_sites_solution_primary direct
_atom_sites_solution_secondary difmap
_audit_creation_method SHELXL-97
_cell_angle_alpha 90.00
_cell_angle_beta 90.00
_cell_angle_gamma 90.00
_cell_formula_units_Z 4
_cell_length_a 10.4580(3)
_cell_length_b 17.8240(5)
_cell_length_c 21.1220(7)
_cell_measurement_reflns_used 28907
_cell_measurement_temperature 150(1)
_cell_measurement_theta_max 27.5
_cell_measurement_theta_min 2.7
_cell_volume 3937.2(2)
_computing_cell_refinement 'Denzo-SMN (Otwinowski & Minor, 1997)'
_computing_data_collection 'Collect (Nonius BV, 1997-2003)'
_computing_data_reduction Denzo-SMN
_computing_molecular_graphics 'SHELXTL V6.12'
_computing_publication_material 'SHELXTL V6.12'
_computing_structure_refinement 'SHELXTL V6.12(Sheldrick, 2001)'
_computing_structure_solution 'SIR-92 (Altomare et al., 1993)'
_diffrn_ambient_temperature 150(2)
_diffrn_detector_area_resol_mean 9
_diffrn_measured_fraction_theta_full 0.996
_diffrn_measured_fraction_theta_max 0.996
_diffrn_measurement_device_type 'Bruker-Nonius KappaCCD'
_diffrn_measurement_method '\f scans and \w scans with \k offsets'
_diffrn_radiation_monochromator graphite
_diffrn_radiation_source 'fine-focus sealed tube'
_diffrn_radiation_type MoK\a
_diffrn_radiation_wavelength 0.71073
_diffrn_reflns_av_R_equivalents 0.0665
_diffrn_reflns_av_sigmaI/netI 0.0735
_diffrn_reflns_limit_h_max 13
_diffrn_reflns_limit_h_min -13
_diffrn_reflns_limit_k_max 23
_diffrn_reflns_limit_k_min -23
_diffrn_reflns_limit_l_max 27
_diffrn_reflns_limit_l_min -27
_diffrn_reflns_number 28907
_diffrn_reflns_theta_full 27.49
_diffrn_reflns_theta_max 27.49
_diffrn_reflns_theta_min 2.74
_diffrn_standards_decay_% 0
_diffrn_standards_interval_count 0
_diffrn_standards_interval_time 0
_diffrn_standards_number 0
_exptl_absorpt_coefficient_mu 0.277
_exptl_absorpt_correction_T_max 1.041
_exptl_absorpt_correction_T_min 0.763
_exptl_absorpt_correction_type multi-scan
_exptl_absorpt_process_details
;
multi-scan from symmetry-related measurements 
 Sortav (Blessing 1995)
;
_exptl_crystal_colour colourless
_exptl_crystal_density_diffrn 1.248
_exptl_crystal_density_method 'not measured'
_exptl_crystal_description needle
_exptl_crystal_F_000 1562
_exptl_crystal_size_max 0.30
_exptl_crystal_size_mid 0.16
_exptl_crystal_size_min 0.15
_refine_diff_density_max 0.217
_refine_diff_density_min -0.289
_refine_diff_density_rms 0.046
_refine_ls_abs_structure_details 'Flack H D (1983), Acta Cryst. A39, 876-881'
_refine_ls_abs_structure_Flack 0.02(6)
_refine_ls_extinction_coef 0.0059(6)
_refine_ls_extinction_expression Fc^*^=kFc[1+0.001xFc^2^\l^3^/sin(2\q)]^-1/4^
_refine_ls_extinction_method SHELXL
_refine_ls_goodness_of_fit_ref 1.038
_refine_ls_hydrogen_treatment mixed
_refine_ls_matrix_type full
_refine_ls_number_parameters 472
_refine_ls_number_reflns 8968
_refine_ls_number_restraints 6
_refine_ls_restrained_S_all 1.038
_refine_ls_R_factor_all 0.1032
_refine_ls_R_factor_gt 0.0479
_refine_ls_shift/su_max 0.001
_refine_ls_shift/su_mean 0.000
_refine_ls_structure_factor_coef Fsqd
_refine_ls_weighting_details 'calc w=1/[\s^2^(Fo^2^)+(0.0494P)^2^+0.4355P] where P=(Fo^2^+2Fc^2^)/3'
_refine_ls_weighting_scheme calc
_refine_ls_wR_factor_gt 0.0953
_refine_ls_wR_factor_ref 0.1167
_reflns_number_gt 5791
_reflns_number_total 8968
_reflns_threshold_expression I>2\s(I)
_cod_data_source_file ol0609356si20060606_065520.cif
_cod_data_source_block k05130
_cod_depositor_comments
;
The following automatic conversions were performed:

'_symmetry_cell_setting' value 'Orthorhombic' changed to
'orthorhombic' according to
/home/saulius/struct/CIF-dictionaries/cif_core.dic dictionary named
'cif_core.dic' version 2.4.1 from 2010-06-29.

Automatic conversion script
Id: cif_fix_values 1715 2011-07-08 13:25:40Z adriana 
;
_cod_original_formula_sum 'C37.40 H45.85 Cl2.95 N2 O7'
_cod_database_code 1506037

loop_
_symmetry_equiv_pos_as_xyz
'x, y, z'
'-x+1/2, -y, z+1/2'
'x+1/2, -y+1/2, -z'
'-x, y+1/2, -z+1/2'

loop_
_atom_site_label
_atom_site_type_symbol
_atom_site_fract_x
_atom_site_fract_y
_atom_site_fract_z
_atom_site_U_iso_or_equiv
_atom_site_adp_type
_atom_site_occupancy
_atom_site_symmetry_multiplicity
_atom_site_calc_flag
_atom_site_refinement_flags
_atom_site_disorder_assembly
_atom_site_disorder_group
Cl1 Cl 0.33564(7) 1.07565(4) 0.42778(4) 0.0527(2) Uani 1 1 d . . .
O1 O 0.80743(16) 0.47176(9) 0.29968(9) 0.0384(4) Uani 1 1 d . . .
O2 O 0.58256(16) 0.67781(11) 0.35035(9) 0.0401(5) Uani 1 1 d . . .
O3 O 0.43296(17) 0.70910(10) 0.53749(10) 0.0432(5) Uani 1 1 d . . .
O4 O 0.72474(16) 0.53252(9) 0.44021(8) 0.0371(4) Uani 1 1 d . . .
O5 O 0.63430(16) 0.41938(9) 0.43313(9) 0.0395(4) Uani 1 1 d . . .
O6 O 0.59407(18) 0.45539(11) 0.30751(10) 0.0472(5) Uani 1 1 d . . .
O7 O 0.51108(16) 1.08228(11) 0.32475(9) 0.0438(5) Uani 1 1 d . . .
N1 N 0.6903(2) 0.74060(11) 0.42621(10) 0.0284(5) Uani 1 1 d . . .
N2 N 0.6064(2) 0.64081(12) 0.51235(11) 0.0321(5) Uani 1 1 d . . .
C1 C 0.7893(3) 0.51683(15) 0.24173(12) 0.0388(6) Uani 1 1 d . . .
H1A H 0.7246 0.4920 0.2139 0.047 Uiso 1 1 calc R . .
C2 C 0.9176(3) 0.51757(17) 0.20887(14) 0.0476(7) Uani 1 1 d . . .
H2A H 0.9572 0.4673 0.2129 0.057 Uiso 1 1 calc R . .
H2B H 0.9043 0.5275 0.1632 0.057 Uiso 1 1 calc R . .
C3 C 1.0079(3) 0.57512(16) 0.23489(14) 0.0422(7) Uani 1 1 d . . .
H3A H 1.0948 0.5723 0.2220 0.051 Uiso 1 1 calc R . .
C4 C 0.9753(2) 0.63040(14) 0.27503(13) 0.0352(6) Uani 1 1 d . . .
C5 C 0.8411(2) 0.63916(13) 0.29602(12) 0.0312(5) Uani 1 1 d . . .
C6 C 0.7428(3) 0.59474(14) 0.25970(13) 0.0357(6) Uani 1 1 d . . .
H6A H 0.7199 0.6225 0.2207 0.043 Uiso 1 1 calc R . .
H6B H 0.6645 0.5900 0.2858 0.043 Uiso 1 1 calc R . .
C7 C 0.8132(2) 0.68495(14) 0.34463(12) 0.0304(6) Uani 1 1 d . . .
H7A H 0.8830 0.7108 0.3634 0.037 Uiso 1 1 calc R . .
C8 C 0.6853(2) 0.69938(13) 0.37199(12) 0.0293(5) Uani 1 1 d . . .
C9 C 0.5772(2) 0.76175(13) 0.46106(12) 0.0291(5) Uani 1 1 d . . .
H9A H 0.5069 0.7681 0.4294 0.035 Uiso 1 1 calc R . .
C10 C 0.5337(2) 0.70152(14) 0.50752(12) 0.0319(6) Uani 1 1 d . . .
C11 C 0.5683(3) 0.57214(14) 0.54398(13) 0.0349(6) Uani 1 1 d . . .
H11A H 0.4962 0.5833 0.5729 0.042 Uiso 1 1 calc R . .
H11B H 0.6405 0.5538 0.5700 0.042 Uiso 1 1 calc R . .
C12 C 0.5276(2) 0.50990(14) 0.49790(13) 0.0345(6) Uani 1 1 d . . .
C13 C 0.6406(2) 0.49015(14) 0.45573(12) 0.0325(6) Uani 1 1 d . . .
C14 C 0.7309(3) 0.40090(14) 0.38626(13) 0.0399(7) Uani 1 1 d . . .
H14A H 0.8181 0.4135 0.4024 0.048 Uiso 1 1 calc R . .
C15 C 0.7006(3) 0.44624(14) 0.32722(13) 0.0387(6) Uani 1 1 d . . .
C16 C 1.0747(2) 0.68343(14) 0.29869(12) 0.0318(6) Uani 1 1 d . . .
C17 C 1.0699(3) 0.75910(16) 0.28475(15) 0.0466(7) Uani 1 1 d . . .
H17A H 0.9995 0.7785 0.2616 0.056 Uiso 1 1 calc R . .
C18 C 1.1662(3) 0.80699(17) 0.30406(16) 0.0540(8) Uani 1 1 d . . .
H18A H 1.1607 0.8589 0.2943 0.065 Uiso 1 1 calc R . .
C19 C 1.2701(3) 0.78030(16) 0.33728(14) 0.0459(7) Uani 1 1 d . . .
H19A H 1.3366 0.8133 0.3500 0.055 Uiso 1 1 calc R . .
C20 C 1.2759(3) 0.70555(17) 0.35165(14) 0.0442(7) Uani 1 1 d . . .
H20A H 1.3468 0.6865 0.3747 0.053 Uiso 1 1 calc R . .
C21 C 1.1794(2) 0.65771(14) 0.33276(13) 0.0375(6) Uani 1 1 d . . .
H21A H 1.1848 0.6060 0.3433 0.045 Uiso 1 1 calc R . .
C22 C 0.5955(2) 0.83818(13) 0.49384(12) 0.0317(6) Uani 1 1 d . . .
H22A H 0.5322 0.8429 0.5285 0.038 Uiso 1 1 calc R . .
H22B H 0.6818 0.8398 0.5131 0.038 Uiso 1 1 calc R . .
C23 C 0.5808(2) 0.90421(13) 0.44950(12) 0.0322(6) Uani 1 1 d . . .
C24 C 0.6628(3) 0.91669(15) 0.39865(13) 0.0397(6) Uani 1 1 d . . .
H24A H 0.7340 0.8843 0.3928 0.048 Uiso 1 1 calc R . .
C25 C 0.6433(2) 0.97523(15) 0.35605(14) 0.0402(7) Uani 1 1 d . . .
H25A H 0.7005 0.9819 0.3216 0.048 Uiso 1 1 calc R . .
C26 C 0.5407(2) 1.02384(14) 0.36373(13) 0.0355(6) Uani 1 1 d . . .
C27 C 0.4608(2) 1.01279(14) 0.41561(13) 0.0359(6) Uani 1 1 d . . .
C28 C 0.4789(2) 0.95403(14) 0.45744(13) 0.0350(6) Uani 1 1 d . . .
H28A H 0.4215 0.9475 0.4919 0.042 Uiso 1 1 calc R . .
C29 C 0.5910(3) 1.09433(18) 0.27045(14) 0.0495(8) Uani 1 1 d . . .
H29A H 0.5591 1.1374 0.2464 0.074 Uiso 1 1 calc R . .
H29B H 0.5898 1.0495 0.2436 0.074 Uiso 1 1 calc R . .
H29C H 0.6788 1.1042 0.2843 0.074 Uiso 1 1 calc R . .
C30 C 0.4213(3) 0.53712(16) 0.45296(15) 0.0449(7) Uani 1 1 d . . .
H30A H 0.4521 0.5804 0.4287 0.067 Uiso 1 1 calc R . .
H30B H 0.3461 0.5517 0.4777 0.067 Uiso 1 1 calc R . .
H30C H 0.3982 0.4966 0.4238 0.067 Uiso 1 1 calc R . .
C31 C 0.4804(3) 0.44216(15) 0.53606(15) 0.0470(7) Uani 1 1 d . . .
H31A H 0.5481 0.4254 0.5648 0.070 Uiso 1 1 calc R . .
H31B H 0.4581 0.4013 0.5071 0.070 Uiso 1 1 calc R . .
H31C H 0.4048 0.4565 0.5607 0.070 Uiso 1 1 calc R . .
C32 C 0.7191(3) 0.31740(15) 0.37446(15) 0.0493(8) Uani 1 1 d . . .
H32A H 0.7746 0.3037 0.3383 0.059 Uiso 1 1 calc R . .
H32B H 0.6298 0.3059 0.3625 0.059 Uiso 1 1 calc R . .
C33 C 0.7559(3) 0.26926(16) 0.43145(17) 0.0572(8) Uani 1 1 d . . .
H33A H 0.7120 0.2904 0.4696 0.069 Uiso 1 1 calc R . .
C34 C 0.8984(4) 0.2699(2) 0.4439(2) 0.0824(13) Uani 1 1 d . . .
H34A H 0.9274 0.3217 0.4497 0.124 Uiso 1 1 calc R . .
H34B H 0.9433 0.2475 0.4079 0.124 Uiso 1 1 calc R . .
H34C H 0.9168 0.2409 0.4823 0.124 Uiso 1 1 calc R . .
C35 C 0.7089(4) 0.18826(17) 0.4223(2) 0.0747(11) Uani 1 1 d . . .
H35A H 0.7331 0.1581 0.4592 0.112 Uiso 1 1 calc R . .
H35B H 0.7480 0.1670 0.3841 0.112 Uiso 1 1 calc R . .
H35C H 0.6156 0.1881 0.4177 0.112 Uiso 1 1 calc R . .
H1N H 0.760(3) 0.7533(14) 0.4381(13) 0.031(7) Uiso 1 1 d . . .
H2N H 0.671(3) 0.6382(15) 0.4919(13) 0.037(8) Uiso 1 1 d . . .
Cl2 Cl 0.31183(19) 0.30681(12) 0.39369(8) 0.0987(6) Uani 0.65 1 d P A 1
Cl3 Cl 0.19804(16) 0.41427(10) 0.30946(9) 0.0893(5) Uani 0.65 1 d P A 1
Cl4 Cl 0.3723(2) 0.30102(10) 0.26135(8) 0.0797(5) Uani 0.65 1 d P A 1
C36 C 0.3337(5) 0.3598(3) 0.3245(2) 0.0586(14) Uani 0.65 1 d P A 1
H36A H 0.4074 0.3946 0.3316 0.070 Uiso 0.65 1 calc PR A 1
C1S C 0.0879(11) 0.4562(6) 0.4020(5) 0.078(3) Uiso 0.35 1 d PD B 2
H1SA H 0.0209 0.4898 0.3862 0.117 Uiso 0.35 1 calc PR B 2
H1SB H 0.1611 0.4860 0.4164 0.117 Uiso 0.35 1 calc PR B 2
H1SC H 0.0544 0.4267 0.4374 0.117 Uiso 0.35 1 calc PR B 2
C2S C 0.1285(13) 0.4057(7) 0.3511(6) 0.089(4) Uiso 0.35 1 d PD B 2
H2SA H 0.0526 0.3777 0.3361 0.107 Uiso 0.35 1 calc PR B 2
H2SB H 0.1592 0.4367 0.3153 0.107 Uiso 0.35 1 calc PR B 2
C3S C 0.2259(17) 0.3527(9) 0.3663(10) 0.140(6) Uiso 0.35 1 d PD B 2
H3SA H 0.2001 0.3335 0.4084 0.168 Uiso 0.35 1 calc PR B 2
H3SB H 0.3022 0.3843 0.3743 0.168 Uiso 0.35 1 calc PR B 2
C4S C 0.278(2) 0.2861(13) 0.3342(10) 0.187(9) Uiso 0.35 1 d PD B 2
H4SA H 0.3580 0.2686 0.3545 0.225 Uiso 0.35 1 calc PR B 2
H4SB H 0.2154 0.2446 0.3332 0.225 Uiso 0.35 1 calc PR B 2
C5S C 0.3017(19) 0.3150(11) 0.2723(10) 0.126(8) Uiso 0.35 1 d PD B 2
H5SA H 0.3358 0.2750 0.2454 0.189 Uiso 0.35 1 calc PR B 2
H5SB H 0.3639 0.3560 0.2749 0.189 Uiso 0.35 1 calc PR B 2
H5SC H 0.2216 0.3338 0.2542 0.189 Uiso 0.35 1 calc PR B 2

loop_
_atom_site_aniso_label
_atom_site_aniso_U_11
_atom_site_aniso_U_22
_atom_site_aniso_U_33
_atom_site_aniso_U_23
_atom_site_aniso_U_13
_atom_site_aniso_U_12
Cl1 0.0466(4) 0.0496(4) 0.0621(5) 0.0149(4) 0.0130(4) 0.0163(3)
O1 0.0350(10) 0.0395(10) 0.0408(11) -0.0077(9) -0.0008(9) 0.0025(8)
O2 0.0281(9) 0.0541(11) 0.0381(11) -0.0137(9) -0.0015(8) -0.0017(8)
O3 0.0324(9) 0.0408(10) 0.0563(12) -0.0035(10) 0.0168(9) 0.0004(8)
O4 0.0396(10) 0.0315(9) 0.0403(11) -0.0026(8) 0.0033(9) -0.0005(8)
O5 0.0471(10) 0.0272(9) 0.0440(11) -0.0044(9) 0.0009(9) 0.0013(8)
O6 0.0382(11) 0.0515(11) 0.0519(13) 0.0036(10) -0.0060(10) -0.0010(9)
O7 0.0353(10) 0.0534(11) 0.0428(11) 0.0162(10) 0.0023(9) 0.0037(9)
N1 0.0225(10) 0.0322(11) 0.0303(12) -0.0055(10) -0.0001(10) -0.0013(9)
N2 0.0314(12) 0.0297(11) 0.0353(13) -0.0008(10) 0.0056(11) 0.0017(10)
C1 0.0417(15) 0.0440(15) 0.0306(15) -0.0075(13) -0.0014(12) -0.0034(13)
C2 0.0473(16) 0.0526(17) 0.0430(17) -0.0172(15) 0.0075(15) -0.0050(14)
C3 0.0372(14) 0.0487(16) 0.0408(16) -0.0078(14) 0.0070(13) -0.0014(13)
C4 0.0342(13) 0.0389(14) 0.0326(15) -0.0030(12) -0.0004(12) 0.0008(12)
C5 0.0305(13) 0.0328(12) 0.0303(14) -0.0001(12) -0.0016(11) 0.0013(11)
C6 0.0364(14) 0.0384(15) 0.0322(15) -0.0041(12) -0.0031(12) -0.0035(11)
C7 0.0260(12) 0.0359(13) 0.0294(15) -0.0009(11) -0.0042(11) 0.0001(11)
C8 0.0265(12) 0.0311(12) 0.0303(14) -0.0024(11) -0.0015(11) -0.0011(11)
C9 0.0266(12) 0.0286(12) 0.0322(14) -0.0019(11) -0.0010(11) 0.0026(10)
C10 0.0307(13) 0.0319(13) 0.0333(15) -0.0066(12) 0.0018(11) -0.0023(11)
C11 0.0412(14) 0.0305(13) 0.0331(15) -0.0002(12) 0.0052(12) -0.0012(12)
C12 0.0354(13) 0.0331(13) 0.0352(15) 0.0010(12) 0.0015(12) 0.0001(11)
C13 0.0399(14) 0.0282(13) 0.0295(14) 0.0018(12) -0.0064(12) 0.0026(12)
C14 0.0415(15) 0.0377(15) 0.0406(17) -0.0055(13) 0.0010(13) 0.0055(12)
C15 0.0402(16) 0.0348(14) 0.0410(17) -0.0099(13) 0.0006(13) 0.0005(12)
C16 0.0285(12) 0.0378(14) 0.0291(14) -0.0009(12) 0.0051(11) 0.0008(11)
C17 0.0389(15) 0.0469(16) 0.0540(19) 0.0139(15) -0.0060(14) 0.0002(13)
C18 0.0543(18) 0.0408(15) 0.067(2) 0.0133(16) -0.0063(17) -0.0074(14)
C19 0.0358(15) 0.0497(18) 0.0523(19) -0.0019(14) 0.0002(14) -0.0122(13)
C20 0.0336(15) 0.0528(18) 0.0463(18) -0.0010(14) -0.0052(13) 0.0036(13)
C21 0.0368(14) 0.0329(13) 0.0428(16) 0.0013(12) -0.0023(13) 0.0052(12)
C22 0.0340(13) 0.0293(13) 0.0319(15) -0.0023(11) 0.0004(12) 0.0006(11)
C23 0.0354(13) 0.0288(13) 0.0324(15) -0.0027(11) 0.0012(11) -0.0004(11)
C24 0.0383(14) 0.0380(14) 0.0428(17) 0.0010(13) 0.0090(13) 0.0043(12)
C25 0.0378(14) 0.0432(15) 0.0395(16) 0.0052(13) 0.0119(13) 0.0023(13)
C26 0.0342(13) 0.0355(14) 0.0367(16) 0.0058(12) -0.0039(12) -0.0014(11)
C27 0.0308(13) 0.0344(14) 0.0426(16) 0.0017(13) 0.0021(12) 0.0027(11)
C28 0.0343(13) 0.0351(14) 0.0357(15) -0.0017(12) 0.0025(12) -0.0006(11)
C29 0.0388(15) 0.067(2) 0.0423(17) 0.0193(16) 0.0039(13) -0.0041(14)
C30 0.0375(14) 0.0441(16) 0.0532(19) -0.0092(14) -0.0046(14) 0.0032(13)
C31 0.0519(17) 0.0376(15) 0.0514(19) -0.0007(14) 0.0049(15) -0.0079(13)
C32 0.0615(19) 0.0343(15) 0.0521(19) -0.0085(14) -0.0047(16) 0.0066(13)
C33 0.075(2) 0.0327(15) 0.064(2) -0.0033(15) -0.0098(19) 0.0110(14)
C34 0.086(3) 0.053(2) 0.108(3) -0.001(2) -0.037(3) 0.0107(19)
C35 0.091(3) 0.0398(17) 0.093(3) -0.0015(19) -0.018(2) 0.0045(17)
Cl2 0.1181(14) 0.1216(14) 0.0565(10) 0.0221(10) -0.0064(10) -0.0329(12)
Cl3 0.0748(10) 0.0938(11) 0.0994(13) 0.0134(10) 0.0037(9) 0.0008(9)
Cl4 0.1038(14) 0.0689(10) 0.0665(10) -0.0170(8) -0.0073(9) -0.0108(9)
C36 0.082(4) 0.054(3) 0.040(3) 0.002(2) -0.007(3) -0.027(3)

loop_
_atom_type_symbol
_atom_type_description
_atom_type_scat_dispersion_real
_atom_type_scat_dispersion_imag
_atom_type_scat_source
C C 0.0033 0.0016 'International Tables Vol C Tables 4.2.6.8 and 6.1.1.4'
H H 0.0000 0.0000 'International Tables Vol C Tables 4.2.6.8 and 6.1.1.4'
O O 0.0106 0.0060 'International Tables Vol C Tables 4.2.6.8 and 6.1.1.4'
N N 0.0061 0.0033 'International Tables Vol C Tables 4.2.6.8 and 6.1.1.4'
Cl Cl 0.1484 0.1585 'International Tables Vol C Tables 4.2.6.8 and 6.1.1.4'

loop_
_geom_angle_atom_site_label_1
_geom_angle_atom_site_label_2
_geom_angle_atom_site_label_3
_geom_angle
C15 O1 C1 116.0(2)
C13 O5 C14 114.8(2)
C26 O7 C29 117.7(2)
C8 N1 C9 122.5(2)
C10 N2 C11 124.5(2)
O1 C1 C2 105.8(2)
O1 C1 C6 109.3(2)
C2 C1 C6 113.0(2)
C3 C2 C1 113.4(2)
C4 C3 C2 125.0(2)
C3 C4 C5 120.4(2)
C3 C4 C16 120.0(2)
C5 C4 C16 119.6(2)
C7 C5 C4 119.9(2)
C7 C5 C6 124.1(2)
C4 C5 C6 116.0(2)
C5 C6 C1 112.9(2)
C5 C7 C8 126.9(2)
O2 C8 N1 121.0(2)
O2 C8 C7 126.2(2)
N1 C8 C7 112.8(2)
N1 C9 C10 112.90(19)
N1 C9 C22 110.99(19)
C10 C9 C22 111.8(2)
O3 C10 N2 122.6(2)
O3 C10 C9 120.5(2)
N2 C10 C9 116.9(2)
N2 C11 C12 113.2(2)
C13 C12 C31 112.1(2)
C13 C12 C11 108.8(2)
C31 C12 C11 109.0(2)
C13 C12 C30 105.8(2)
C31 C12 C30 109.9(2)
C11 C12 C30 111.3(2)
O4 C13 O5 121.7(2)
O4 C13 C12 125.6(2)
O5 C13 C12 112.6(2)
O5 C14 C32 106.2(2)
O5 C14 C15 107.1(2)
C32 C14 C15 111.8(2)
O6 C15 O1 125.3(3)
O6 C15 C14 123.4(3)
O1 C15 C14 111.3(2)
C17 C16 C21 117.5(2)
C17 C16 C4 121.5(2)
C21 C16 C4 120.9(2)
C16 C17 C18 120.9(3)
C19 C18 C17 120.8(3)
C20 C19 C18 119.0(3)
C19 C20 C21 120.3(3)
C20 C21 C16 121.5(2)
C23 C22 C9 113.4(2)
C24 C23 C28 117.4(2)
C24 C23 C22 122.7(2)
C28 C23 C22 119.8(2)
C23 C24 C25 121.9(2)
C26 C25 C24 120.3(2)
O7 C26 C25 125.6(2)
O7 C26 C27 116.6(2)
C25 C26 C27 117.9(2)
C28 C27 C26 121.9(2)
C28 C27 Cl1 119.7(2)
C26 C27 Cl1 118.4(2)
C27 C28 C23 120.6(2)
C14 C32 C33 113.7(2)
C34 C33 C32 112.4(3)
C34 C33 C35 110.1(3)
C32 C33 C35 110.4(3)
Cl4 C36 Cl3 112.5(3)
Cl4 C36 Cl2 110.1(3)
Cl3 C36 Cl2 110.1(3)
C3S C2S C1S 116.6(13)
C2S C3S C4S 134.0(19)
C5S C4S C3S 101.3(19)

loop_
_geom_bond_atom_site_label_1
_geom_bond_atom_site_label_2
_geom_bond_distance
Cl1 C27 1.742(3)
O1 C15 1.339(3)
O1 C1 1.476(3)
O2 C8 1.229(3)
O3 C10 1.236(3)
O4 C13 1.205(3)
O5 C13 1.350(3)
O5 C14 1.452(3)
O6 C15 1.200(3)
O7 C26 1.363(3)
O7 C29 1.436(3)
N1 C8 1.362(3)
N1 C9 1.444(3)
N2 C10 1.327(3)
N2 C11 1.450(3)
C1 C2 1.511(4)
C1 C6 1.520(4)
C2 C3 1.498(4)
C3 C4 1.344(4)
C4 C5 1.481(3)
C4 C16 1.491(3)
C5 C7 1.344(3)
C5 C6 1.507(3)
C7 C8 1.480(3)
C9 C10 1.524(4)
C9 C22 1.540(3)
C11 C12 1.536(4)
C12 C13 1.522(4)
C12 C31 1.533(4)
C12 C30 1.540(4)
C14 C32 1.514(4)
C14 C15 1.519(4)
C16 C17 1.381(4)
C16 C21 1.389(3)
C17 C18 1.381(4)
C18 C19 1.378(4)
C19 C20 1.368(4)
C20 C21 1.380(4)
C22 C23 1.512(4)
C23 C24 1.392(4)
C23 C28 1.398(3)
C24 C25 1.393(4)
C25 C26 1.389(3)
C26 C27 1.392(4)
C27 C28 1.383(4)
C32 C33 1.527(4)
C33 C34 1.514(5)
C33 C35 1.537(4)
Cl2 C36 1.755(5)
Cl3 C36 1.748(6)
Cl4 C36 1.744(6)
C1S C2S 1.466(12)
C2S C3S 1.426(14)
C3S C4S 1.472(15)
C4S C5S 1.425(16)
